data_4338496
loop_
_publ_author_name
'Ghosh, Prabir'
'Mondal, Prasenjit'
'Ray, Ritwika'
'Das, Ankita'
'Bag, Sukdev'
'Mobin, Shaikh M.'
'Lahiri, Goutam Kumar'

_publ_section_title
;
 Significant Influence of Coligands Toward Varying Coordination Modes of
 2,2'-Bipyridine-3,3'-diol in Ruthenium Complexes.
;
_journal_issue 12
_journal_name_full 'Inorganic chemistry'
_journal_page_first 6094
_journal_page_last 6106
_journal_paper_doi 10.1021/ic5004676
_journal_volume 53
_journal_year 2014
_chemical_formula_sum 'C32 H24 N8 O3 Ru'
_chemical_formula_weight 669.66
_chemical_name_systematic
;
 ?
;
_space_group_IT_number 15
_symmetry_cell_setting monoclinic
_symmetry_space_group_name_Hall '-C 2yc'
_symmetry_space_group_name_H-M 'C 1 2/c 1'
_atom_sites_solution_hydrogens geom
_atom_sites_solution_primary direct
_atom_sites_solution_secondary difmap
_audit_creation_method SHELXL-97
_cell_angle_alpha 90.00
_cell_angle_beta 133.66(4)
_cell_angle_gamma 90.00
_cell_formula_units_Z 4
_cell_length_a 18.758(5)
_cell_length_b 13.8947(16)
_cell_length_c 15.663(4)
_cell_measurement_reflns_used 4295
_cell_measurement_temperature 150(2)
_cell_measurement_theta_max 32.5753
_cell_measurement_theta_min 2.9963
_cell_volume 2953(2)
_computing_cell_refinement 'CrysAlis RED, Oxford Diffraction Ltd.,'
_computing_data_collection 'CrysAlis CCD, Oxford Diffraction Ltd.,'
_computing_data_reduction 'CrysAlis RED, Oxford Diffraction Ltd.,'
_computing_molecular_graphics Ortep3
_computing_publication_material Shelx97
_computing_structure_refinement 'SHELXL-97 (Sheldrick, 1997)'
_computing_structure_solution 'SHELXS-97 (Sheldrick, 1997)'
_diffrn_ambient_temperature 150(2)
_diffrn_detector_area_resol_mean 15.9948
_diffrn_measured_fraction_theta_full 0.998
_diffrn_measured_fraction_theta_max 0.998
_diffrn_measurement_device_type 'OXFORD DIFFRACTION SUPER NOVA'
_diffrn_measurement_method \w/q-scan
_diffrn_radiation_monochromator graphite
_diffrn_radiation_source 'Micro-Focus (Mo) X-ray Source'
_diffrn_radiation_type MoK\a
_diffrn_radiation_wavelength 0.71073
_diffrn_reflns_av_R_equivalents 0.0620
_diffrn_reflns_av_sigmaI/netI 0.0494
_diffrn_reflns_limit_h_max 22
_diffrn_reflns_limit_h_min -22
_diffrn_reflns_limit_k_max 16
_diffrn_reflns_limit_k_min -16
_diffrn_reflns_limit_l_max 18
_diffrn_reflns_limit_l_min -18
_diffrn_reflns_number 10730
_diffrn_reflns_theta_full 24.99
_diffrn_reflns_theta_max 24.99
_diffrn_reflns_theta_min 3.00
_exptl_absorpt_coefficient_mu 0.579
_exptl_absorpt_correction_T_max 0.9233
_exptl_absorpt_correction_T_min 0.8783
_exptl_absorpt_correction_type multi-scan
_exptl_absorpt_process_details
;
CrysAlis RED, Oxford Diffraction Ltd.,
Version 1.171.31.7 (release 18-10-2006 CrysAlis171 .NET)
(compiled Oct 18 2006,16:28:17)
Empirical absorption correction using spherical harmonics,
 implemented in SCALE3 ABSPACK scaling algorithm.
;
_exptl_crystal_colour black
_exptl_crystal_density_diffrn 1.506
_exptl_crystal_density_method 'not measured'
_exptl_crystal_description block
_exptl_crystal_F_000 1360
_exptl_crystal_size_max 0.23
_exptl_crystal_size_mid 0.18
_exptl_crystal_size_min 0.14
_refine_diff_density_max 0.806
_refine_diff_density_min -0.428
_refine_diff_density_rms 0.087
_refine_ls_extinction_method none
_refine_ls_goodness_of_fit_ref 1.123
_refine_ls_hydrogen_treatment riding
_refine_ls_matrix_type full
_refine_ls_number_parameters 200
_refine_ls_number_reflns 2598
_refine_ls_number_restraints 0
_refine_ls_restrained_S_all 1.123
_refine_ls_R_factor_all 0.0533
_refine_ls_R_factor_gt 0.0451
_refine_ls_shift/su_max 0.000
_refine_ls_shift/su_mean 0.000
_refine_ls_structure_factor_coef Fsqd
_refine_ls_weighting_details 'calc w=1/[\s^2^(Fo^2^)+(0.0598P)^2^+2.9778P] where P=(Fo^2^+2Fc^2^)/3'
_refine_ls_weighting_scheme calc
_refine_ls_wR_factor_gt 0.1157
_refine_ls_wR_factor_ref 0.1254
_reflns_number_gt 2259
_reflns_number_total 2598
_reflns_threshold_expression >2sigma(I)
_cod_data_source_file ic5004676_si_002.cif
_cod_data_source_block 2
_cod_depositor_comments
;
The following automatic conversions were performed:

'_symmetry_cell_setting' value 'Monoclinic' changed to 'monoclinic'
according to
/usr/data/users/saulius/crontab/automatic-downloads/rss-feeds/ACS/lib/dictionaries/cif_core.dic
dictionary named 'cif_core.dic' version 2.4.2 from 2011-04-26.

Automatic conversion script
Id: cif_fix_values 2281 2013-09-26 08:29:07Z andrius 

 Adding full bibliography for 4338496--4338499.cif.
;
_cod_original_cell_volume 2953.5(11)
_cod_original_sg_symbol_H-M 'C 2/c'
_cod_database_code 4338496

loop_
_symmetry_equiv_pos_as_xyz
'x, y, z'
'-x, y, -z+1/2'
'x+1/2, y+1/2, z'
'-x+1/2, y+1/2, -z+1/2'
'-x, -y, -z'
'x, -y, z-1/2'
'-x+1/2, -y+1/2, -z'
'x+1/2, -y+1/2, z-1/2'

loop_
_atom_site_label
_atom_site_type_symbol
_atom_site_fract_x
_atom_site_fract_y
_atom_site_fract_z
_atom_site_U_iso_or_equiv
_atom_site_adp_type
_atom_site_occupancy
_atom_site_symmetry_multiplicity
_atom_site_calc_flag
_atom_site_refinement_flags
Ru1 Ru 0.5000 0.43909(3) 0.7500 0.04177(19) Uani 1 2 d S
O1 O 0.43156(19) 0.33214(19) 0.7611(3) 0.0514(7) Uani 1 1 d .
N1 N 0.6129(2) 0.4387(2) 0.9294(3) 0.0452(8) Uani 1 1 d .
N2 N 0.5182(3) 0.5618(2) 0.9121(3) 0.0483(8) Uani 1 1 d .
N3 N 0.4626(2) 0.5418(2) 0.8005(3) 0.0425(7) Uani 1 1 d .
N4 N 0.5490(3) 0.0982(3) 0.8703(4) 0.0700(11) Uani 1 1 d .
C1 C 0.6906(3) 0.3791(4) 0.9963(4) 0.0631(12) Uani 1 1 d .
H1 H 0.7005 0.3350 0.9589 0.076 Uiso 1 1 calc R
C2 C 0.7554(3) 0.3801(5) 1.1156(4) 0.0759(15) Uani 1 1 d .
H2 H 0.8090 0.3361 1.1605 0.091 Uiso 1 1 calc R
C3 C 0.7438(4) 0.4453(4) 1.1725(4) 0.0774(17) Uani 1 1 d .
H3 H 0.7898 0.4472 1.2563 0.093 Uiso 1 1 calc R
C4 C 0.6642(3) 0.5074(4) 1.1055(4) 0.0630(12) Uani 1 1 d .
H4 H 0.6542 0.5527 1.1418 0.076 Uiso 1 1 calc R
C5 C 0.5992(3) 0.5016(3) 0.9832(3) 0.0478(9) Uani 1 1 d .
C6 C 0.3816(3) 0.6083(3) 0.7262(3) 0.0490(10) Uani 1 1 d .
C7 C 0.3957(4) 0.7064(3) 0.7483(4) 0.0693(13) Uani 1 1 d .
H7 H 0.4594 0.7315 0.8127 0.083 Uiso 1 1 calc R
C8 C 0.3151(5) 0.7672(4) 0.6747(5) 0.0886(18) Uani 1 1 d .
H8 H 0.3239 0.8345 0.6891 0.106 Uiso 1 1 calc R
C9 C 0.2233(4) 0.7321(4) 0.5822(5) 0.0824(17) Uani 1 1 d .
H9 H 0.1685 0.7745 0.5342 0.099 Uiso 1 1 calc R
C10 C 0.2103(4) 0.6350(4) 0.5586(5) 0.0718(14) Uani 1 1 d .
H10 H 0.1466 0.6107 0.4931 0.086 Uiso 1 1 calc R
C11 C 0.2893(3) 0.5724(3) 0.6293(4) 0.0563(11) Uani 1 1 d .
H11 H 0.2804 0.5056 0.6118 0.068 Uiso 1 1 calc R
C12 C 0.5628(5) 0.0934(4) 0.9652(5) 0.0838(17) Uani 1 1 d .
H12 H 0.5904 0.0362 1.0111 0.101 Uiso 1 1 calc R
C13 C 0.5392(5) 0.1669(4) 1.0006(5) 0.0811(16) Uani 1 1 d .
H13 H 0.5503 0.1605 1.0694 0.097 Uiso 1 1 calc R
C14 C 0.4993(3) 0.2492(3) 0.9349(4) 0.0612(12) Uani 1 1 d .
H14 H 0.4840 0.3016 0.9591 0.073 Uiso 1 1 calc R
C15 C 0.4810(3) 0.2565(3) 0.8331(3) 0.0460(9) Uani 1 1 d .
C16 C 0.5094(3) 0.1789(3) 0.8051(4) 0.0490(9) Uani 1 1 d .
O101 O 0.5000 -0.0852(6) 0.7500 0.223(6) Uani 1 2 d S

loop_
_atom_site_aniso_label
_atom_site_aniso_U_11
_atom_site_aniso_U_22
_atom_site_aniso_U_33
_atom_site_aniso_U_23
_atom_site_aniso_U_13
_atom_site_aniso_U_12
Ru1 0.0398(3) 0.0379(3) 0.0453(3) 0.000 0.0286(2) 0.000
O1 0.0454(15) 0.0431(16) 0.0702(18) 0.0050(13) 0.0417(15) 0.0015(12)
N1 0.0409(18) 0.0446(19) 0.0490(18) 0.0064(14) 0.0306(16) 0.0012(14)
N2 0.054(2) 0.048(2) 0.0461(19) 0.0036(14) 0.0360(18) 0.0017(15)
N3 0.0463(18) 0.0430(18) 0.0420(18) 0.0049(13) 0.0319(16) -0.0007(14)
N4 0.100(3) 0.055(2) 0.082(3) 0.019(2) 0.073(3) 0.024(2)
C1 0.048(2) 0.072(3) 0.059(3) 0.010(2) 0.033(2) 0.015(2)
C2 0.044(3) 0.109(5) 0.056(3) 0.026(3) 0.028(2) 0.022(3)
C3 0.052(3) 0.115(5) 0.045(3) 0.011(3) 0.025(2) -0.002(3)
C4 0.058(3) 0.077(3) 0.052(2) 0.002(2) 0.037(2) -0.003(2)
C5 0.051(2) 0.048(2) 0.047(2) 0.0017(17) 0.035(2) -0.0075(18)
C6 0.057(2) 0.050(2) 0.055(2) 0.0118(18) 0.044(2) 0.0147(19)
C7 0.082(3) 0.053(3) 0.059(3) 0.001(2) 0.044(3) 0.011(2)
C8 0.117(5) 0.054(3) 0.083(4) 0.011(3) 0.065(4) 0.029(3)
C9 0.085(4) 0.085(4) 0.073(3) 0.029(3) 0.052(3) 0.042(3)
C10 0.058(3) 0.090(4) 0.070(3) 0.014(3) 0.045(3) 0.013(3)
C11 0.053(3) 0.058(3) 0.060(3) 0.010(2) 0.040(2) 0.012(2)
C12 0.120(5) 0.075(4) 0.088(4) 0.034(3) 0.084(4) 0.037(3)
C13 0.115(4) 0.082(4) 0.077(3) 0.019(3) 0.078(3) 0.023(3)
C14 0.076(3) 0.057(3) 0.069(3) -0.002(2) 0.058(3) 0.003(2)
C15 0.045(2) 0.041(2) 0.056(2) -0.0009(17) 0.036(2) -0.0050(17)
C16 0.060(2) 0.043(2) 0.057(2) 0.0013(18) 0.045(2) -0.0020(19)
O101 0.227(11) 0.089(6) 0.142(8) 0.000 0.047(8) 0.000

loop_
_atom_type_symbol
_atom_type_description
_atom_type_scat_dispersion_real
_atom_type_scat_dispersion_imag
_atom_type_scat_source
C C 0.0033 0.0016 'International Tables Vol C Tables 4.2.6.8 and 6.1.1.4'
H H 0.0000 0.0000 'International Tables Vol C Tables 4.2.6.8 and 6.1.1.4'
N N 0.0061 0.0033 'International Tables Vol C Tables 4.2.6.8 and 6.1.1.4'
O O 0.0106 0.0060 'International Tables Vol C Tables 4.2.6.8 and 6.1.1.4'
Ru Ru -1.2594 0.8363 'International Tables Vol C Tables 4.2.6.8 and 6.1.1.4'

loop_
_geom_angle_atom_site_label_1
_geom_angle_atom_site_label_2
_geom_angle_atom_site_label_3
_geom_angle
_geom_angle_site_symmetry_1
_geom_angle_site_symmetry_3
N3 Ru1 N3 87.79(18) . 2_656
N3 Ru1 N1 76.65(13) . .
N3 Ru1 N1 103.58(13) 2_656 .
N3 Ru1 N1 103.58(13) . 2_656
N3 Ru1 N1 76.65(13) 2_656 2_656
N1 Ru1 N1 179.69(17) . 2_656
N3 Ru1 O1 94.20(13) . .
N3 Ru1 O1 166.55(12) 2_656 .
N1 Ru1 O1 89.81(12) . .
N1 Ru1 O1 89.96(13) 2_656 .
N3 Ru1 O1 166.55(12) . 2_656
N3 Ru1 O1 94.20(13) 2_656 2_656
N1 Ru1 O1 89.96(12) . 2_656
N1 Ru1 O1 89.81(12) 2_656 2_656
O1 Ru1 O1 86.96(15) . 2_656
C15 O1 Ru1 122.1(2) . .
C1 N1 C5 118.8(4) . .
C1 N1 Ru1 127.8(3) . .
C5 N1 Ru1 113.1(3) . .
N3 N2 C5 111.6(3) . .
N2 N3 C6 111.6(3) . .
N2 N3 Ru1 120.8(3) . .
C6 N3 Ru1 127.3(2) . .
C12 N4 C16 118.2(4) . .
N1 C1 C2 121.8(5) . .
N1 C1 H1 119.1 . .
C2 C1 H1 119.1 . .
C1 C2 C3 120.2(5) . .
C1 C2 H2 119.9 . .
C3 C2 H2 119.9 . .
C4 C3 C2 119.0(5) . .
C4 C3 H3 120.5 . .
C2 C3 H3 120.5 . .
C3 C4 C5 118.0(5) . .
C3 C4 H4 121.0 . .
C5 C4 H4 121.0 . .
N1 C5 N2 117.6(3) . .
N1 C5 C4 122.1(4) . .
N2 C5 C4 120.3(4) . .
C7 C6 C11 120.4(4) . .
C7 C6 N3 121.1(4) . .
C11 C6 N3 118.4(4) . .
C6 C7 C8 118.7(5) . .
C6 C7 H7 120.6 . .
C8 C7 H7 120.6 . .
C9 C8 C7 121.2(5) . .
C9 C8 H8 119.4 . .
C7 C8 H8 119.4 . .
C8 C9 C10 119.8(5) . .
C8 C9 H9 120.1 . .
C10 C9 H9 120.1 . .
C9 C10 C11 120.6(5) . .
C9 C10 H10 119.7 . .
C11 C10 H10 119.7 . .
C10 C11 C6 119.2(5) . .
C10 C11 H11 120.4 . .
C6 C11 H11 120.4 . .
N4 C12 C13 123.2(5) . .
N4 C12 H12 118.4 . .
C13 C12 H12 118.4 . .
C14 C13 C12 118.8(5) . .
C14 C13 H13 120.6 . .
C12 C13 H13 120.6 . .
C13 C14 C15 119.9(4) . .
C13 C14 H14 120.0 . .
C15 C14 H14 120.0 . .
O1 C15 C14 120.2(4) . .
O1 C15 C16 122.2(4) . .
C14 C15 C16 117.4(4) . .
N4 C16 C15 122.4(4) . .
N4 C16 C16 116.1(3) . 2_656
C15 C16 C16 121.4(3) . 2_656

loop_
_geom_bond_atom_site_label_1
_geom_bond_atom_site_label_2
_geom_bond_distance
_geom_bond_site_symmetry_2
Ru1 N3 1.980(3) .
Ru1 N3 1.980(3) 2_656
Ru1 N1 2.040(4) .
Ru1 N1 2.040(4) 2_656
Ru1 O1 2.048(3) .
Ru1 O1 2.048(3) 2_656
O1 C15 1.339(5) .
N1 C1 1.342(5) .
N1 C5 1.357(5) .
N2 N3 1.305(5) .
N2 C5 1.383(5) .
N3 C6 1.440(5) .
N4 C12 1.323(6) .
N4 C16 1.343(5) .
C1 C2 1.354(7) .
C1 H1 0.9500 .
C2 C3 1.391(8) .
C2 H2 0.9500 .
C3 C4 1.382(7) .
C3 H3 0.9500 .
C4 C5 1.392(6) .
C4 H4 0.9500 .
C6 C7 1.386(6) .
C6 C11 1.386(6) .
C7 C8 1.386(7) .
C7 H7 0.9500 .
C8 C9 1.363(8) .
C8 H8 0.9500 .
C9 C10 1.375(8) .
C9 H9 0.9500 .
C10 C11 1.383(6) .
C10 H10 0.9500 .
C11 H11 0.9500 .
C12 C13 1.373(7) .
C12 H12 0.9500 .
C13 C14 1.366(7) .
C13 H13 0.9500 .
C14 C15 1.385(6) .
C14 H14 0.9500 .
C15 C16 1.400(6) .
C16 C16 1.505(8) 2_656

loop_
_geom_torsion_atom_site_label_1
_geom_torsion_atom_site_label_2
_geom_torsion_atom_site_label_3
_geom_torsion_atom_site_label_4
_geom_torsion
_geom_torsion_site_symmetry_1
_geom_torsion_site_symmetry_4
N3 Ru1 O1 C15 -119.9(3) . .
N3 Ru1 O1 C15 142.0(5) 2_656 .
N1 Ru1 O1 C15 -43.3(3) . .
N1 Ru1 O1 C15 136.5(3) 2_656 .
O1 Ru1 O1 C15 46.7(3) 2_656 .
N3 Ru1 N1 C1 176.7(4) . .
N3 Ru1 N1 C1 -98.9(4) 2_656 .
N1 Ru1 N1 C1 38.9(5) 2_656 .
O1 Ru1 N1 C1 82.4(4) . .
O1 Ru1 N1 C1 -4.6(4) 2_656 .
N3 Ru1 N1 C5 3.3(3) . .
N3 Ru1 N1 C5 87.7(3) 2_656 .
N1 Ru1 N1 C5 -134.5(3) 2_656 .
O1 Ru1 N1 C5 -91.1(3) . .
O1 Ru1 N1 C5 -178.0(3) 2_656 .
C5 N2 N3 C6 -176.3(3) . .
C5 N2 N3 Ru1 -2.0(4) . .
N3 Ru1 N3 N2 -105.2(3) 2_656 .
N1 Ru1 N3 N2 -0.7(3) . .
N1 Ru1 N3 N2 179.1(3) 2_656 .
O1 Ru1 N3 N2 88.1(3) . .
O1 Ru1 N3 N2 -6.4(7) 2_656 .
N3 Ru1 N3 C6 68.2(3) 2_656 .
N1 Ru1 N3 C6 172.7(3) . .
N1 Ru1 N3 C6 -7.5(3) 2_656 .
O1 Ru1 N3 C6 -98.5(3) . .
O1 Ru1 N3 C6 167.0(4) 2_656 .
C5 N1 C1 C2 0.1(7) . .
Ru1 N1 C1 C2 -173.0(4) . .
N1 C1 C2 C3 -1.4(8) . .
C1 C2 C3 C4 1.3(8) . .
C2 C3 C4 C5 -0.1(7) . .
C1 N1 C5 N2 -179.7(4) . .
Ru1 N1 C5 N2 -5.6(4) . .
C1 N1 C5 C4 1.2(6) . .
Ru1 N1 C5 C4 175.3(3) . .
N3 N2 C5 N1 5.0(5) . .
N3 N2 C5 C4 -175.9(4) . .
C3 C4 C5 N1 -1.2(7) . .
C3 C4 C5 N2 179.7(4) . .
N2 N3 C6 C7 44.0(5) . .
Ru1 N3 C6 C7 -129.9(4) . .
N2 N3 C6 C11 -137.9(4) . .
Ru1 N3 C6 C11 48.2(5) . .
C11 C6 C7 C8 2.6(7) . .
N3 C6 C7 C8 -179.3(4) . .
C6 C7 C8 C9 0.1(9) . .
C7 C8 C9 C10 -2.0(9) . .
C8 C9 C10 C11 1.3(8) . .
C9 C10 C11 C6 1.4(7) . .
C7 C6 C11 C10 -3.4(7) . .
N3 C6 C11 C10 178.6(4) . .
C16 N4 C12 C13 -0.4(10) . .
N4 C12 C13 C14 0.1(10) . .
C12 C13 C14 C15 1.7(9) . .
Ru1 O1 C15 C14 106.8(4) . .
Ru1 O1 C15 C16 -78.2(4) . .
C13 C14 C15 O1 172.2(5) . .
C13 C14 C15 C16 -3.0(7) . .
C12 N4 C16 C15 -1.2(8) . .
C12 N4 C16 C16 -177.1(5) . 2_656
O1 C15 C16 N4 -172.3(4) . .
C14 C15 C16 N4 2.8(6) . .
O1 C15 C16 C16 3.5(7) . 2_656
C14 C15 C16 C16 178.6(4) . 2_656
